data_7245284
loop_
_publ_author_name
'Lakshmanan, Venkatesan'
'Lee, Chia-Yi'
'Tseng, Yu-Wen'
'Liu, Yu-Hsiang'
'Lin, Chia-Her'
'Chen, Jhy-Der'

_publ_section_title
;
 Zn(II) and Co(II) coordination polymers based on semi-rigid
 bis-pyridyl-bis-amide and angular dicarboxylate ligands: synthesis,
 structures and properties
;
_journal_name_full CrystEngComm
_journal_paper_doi 10.1039/D2CE00826B
_journal_year 2022
_chemical_formula_sum 'C62 H62 Co2 F12 N8 O21'
_chemical_formula_weight 1601.05
_space_group_crystal_system triclinic
_space_group_IT_number 2
_space_group_name_Hall '-P 1'
_space_group_name_H-M_alt 'P -1'
_atom_sites_solution_hydrogens mixed
_audit_creation_method SHELXL-2014/7
_audit_update_record
;
2022-06-12 deposited with the CCDC.	2022-08-08 downloaded from the CCDC.
;
_cell_angle_alpha 103.136(6)
_cell_angle_beta 103.532(4)
_cell_angle_gamma 92.497(5)
_cell_formula_units_Z 2
_cell_length_a 13.6794(9)
_cell_length_b 14.2186(14)
_cell_length_c 19.2169(9)
_cell_measurement_reflns_used 9879
_cell_measurement_temperature 293(2)
_cell_measurement_theta_max 27.76
_cell_measurement_theta_min 2.24
_cell_volume 3520.4(5)
_computing_cell_refinement 'Bruker SAINT'
_computing_data_collection 'Bruker APEX2'
_computing_data_reduction 'Bruker SAINT'
_computing_molecular_graphics 'Bruker SHELXTL'
_computing_publication_material 'Bruker SHELXTL'
_computing_structure_refinement 'SHELXL-2014/7 (Sheldrick, 2014)'
_computing_structure_solution 'SHELXS-97 (Sheldrick 2008)'
_diffrn_ambient_temperature 293(2)
_diffrn_measured_fraction_theta_full 1.000
_diffrn_measured_fraction_theta_max 1.000
_diffrn_measurement_device_type 'Bruker APEX-II CCD'
_diffrn_measurement_method '\f and \w scans'
_diffrn_radiation_type MoK\a
_diffrn_radiation_wavelength 0.71073
_diffrn_reflns_av_R_equivalents 0.0357
_diffrn_reflns_av_unetI/netI 0.0338
_diffrn_reflns_Laue_measured_fraction_full 1.000
_diffrn_reflns_Laue_measured_fraction_max 1.000
_diffrn_reflns_limit_h_max 16
_diffrn_reflns_limit_h_min -16
_diffrn_reflns_limit_k_max 17
_diffrn_reflns_limit_k_min -17
_diffrn_reflns_limit_l_max 23
_diffrn_reflns_limit_l_min -23
_diffrn_reflns_number 56086
_diffrn_reflns_point_group_measured_fraction_full 1.000
_diffrn_reflns_point_group_measured_fraction_max 1.000
_diffrn_reflns_theta_full 25.242
_diffrn_reflns_theta_max 26.000
_diffrn_reflns_theta_min 1.478
_exptl_absorpt_coefficient_mu 0.581
_exptl_absorpt_correction_T_max 0.7457
_exptl_absorpt_correction_T_min 0.6687
_exptl_absorpt_correction_type multi-scan
_exptl_absorpt_process_details 'sadabs v2008/1(bruker axs, 2008)'
_exptl_crystal_colour red
_exptl_crystal_density_diffrn 1.510
_exptl_crystal_description plate
_exptl_crystal_F_000 1640
_exptl_crystal_size_max 0.400
_exptl_crystal_size_mid 0.300
_exptl_crystal_size_min 0.100
_refine_diff_density_max 0.903
_refine_diff_density_min -0.836
_refine_diff_density_rms 0.061
_refine_ls_extinction_method none
_refine_ls_goodness_of_fit_ref 1.034
_refine_ls_hydrogen_treatment constr
_refine_ls_matrix_type full
_refine_ls_number_parameters 945
_refine_ls_number_reflns 13843
_refine_ls_number_restraints 0
_refine_ls_restrained_S_all 1.034
_refine_ls_R_factor_all 0.0673
_refine_ls_R_factor_gt 0.0478
_refine_ls_shift/su_max 0.001
_refine_ls_shift/su_mean 0.000
_refine_ls_structure_factor_coef Fsqd
_refine_ls_weighting_details 'w=1/[\s^2^(Fo^2^)+(0.0707P)^2^+2.4149P] where P=(Fo^2^+2Fc^2^)/3'
_refine_ls_weighting_scheme calc
_refine_ls_wR_factor_gt 0.1268
_refine_ls_wR_factor_ref 0.1380
_reflns_Friedel_coverage 0.000
_reflns_number_gt 10537
_reflns_number_total 13843
_reflns_threshold_expression 'I > 2\s(I)'
_cod_data_source_file d2ce00826b2.cif
_cod_data_source_block 6
_cod_depositor_comments
;
The following automatic conversions were performed:

data item '_exptl_absorpt_correction_type' value 'multi_scan' was
changed to 'multi-scan' in accordance with the
/home/data/users/saulius/crontab/automatic-downloads/rss-feeds/RSC/lib/dictionaries/cif_core.dic
dictionary named 'cif_core.dic' version 2.4.2 last updated on
2011-04-26.

Automatic conversion script
Id: cif_fix_values 7556 2019-12-06 15:28:31Z antanas 
;
_cod_database_code 7245284
_shelx_shelxl_version_number 2014/7
_shelx_space_group_comment
; 
The symmetry employed for this shelxl refinement is uniquely defined 
by the following loop, which should always be used as a source of 
symmetry information in preference to the above space-group names. 
They are only intended as comments. 
;
_shelx_estimated_absorpt_t_min 0.801
_shelx_estimated_absorpt_t_max 0.944

loop_
_space_group_symop_operation_xyz
'x, y, z'
'-x, -y, -z'

loop_
_atom_site_label
_atom_site_type_symbol
_atom_site_fract_x
_atom_site_fract_y
_atom_site_fract_z
_atom_site_U_iso_or_equiv
_atom_site_adp_type
_atom_site_occupancy
_atom_site_site_symmetry_order
_atom_site_calc_flag
_atom_site_refinement_flags_posn
_atom_site_refinement_flags_adp
_atom_site_refinement_flags_occupancy
_atom_site_disorder_assembly
_atom_site_disorder_group
Co1 Co 0.22613(3) 0.66014(2) 0.25046(2) 0.02920(10) Uani 1 1 d . . . . .
Co2 Co 1.13426(3) 1.32580(3) 0.46194(2) 0.03885(11) Uani 1 1 d . . . . .
F1 F -0.28845(15) 0.24589(14) 0.14879(12) 0.0611(5) Uani 1 1 d . . . . .
F2 F -0.40145(17) 0.24163(17) 0.05039(11) 0.0732(6) Uani 1 1 d . . . . .
F3 F -0.25481(17) 0.31477(17) 0.06789(13) 0.0740(6) Uani 1 1 d . . . . .
F4 F -0.37628(17) 0.44199(19) 0.02628(11) 0.0754(7) Uani 1 1 d . . . . .
F5 F -0.43544(16) 0.53147(17) 0.10884(13) 0.0697(6) Uani 1 1 d . . . . .
F6 F -0.51166(15) 0.39204(19) 0.04970(12) 0.0764(7) Uani 1 1 d . . . . .
F7 F 0.6290(2) 0.8578(3) -0.00318(12) 0.1289(14) Uani 1 1 d . . . . .
F8 F 0.5913(2) 0.9833(3) 0.06761(16) 0.1079(11) Uani 1 1 d . . . . .
F9 F 0.7297(2) 0.9887(3) 0.03478(14) 0.1282(14) Uani 1 1 d . . . . .
F10 F 0.8484(2) 0.8506(2) 0.05890(15) 0.1076(11) Uani 1 1 d . . . . .
F11 F 0.7443(2) 0.7380(2) 0.06618(17) 0.1181(12) Uani 1 1 d . . . . .
F12 F 0.8599(2) 0.81010(17) 0.16178(17) 0.0825(7) Uani 1 1 d . . . . .
O1 O 0.03260(16) 0.10492(14) 0.07862(12) 0.0482(5) Uani 1 1 d . . . . .
O2 O 0.25249(18) 0.01361(17) 0.15934(13) 0.0589(6) Uani 1 1 d . . . . .
O3 O 1.3688(2) 1.0111(3) 0.51126(19) 0.1057(13) Uani 1 1 d . . . . .
O4 O 1.4229(2) 0.9062(3) 0.6595(2) 0.1224(16) Uani 1 1 d . . . . .
O5 O 0.08517(15) 0.63087(15) 0.26653(12) 0.0456(5) Uani 1 1 d . . . . .
O6 O 0.07511(17) 0.58478(17) 0.36837(14) 0.0568(6) Uani 1 1 d . . . . .
O7 O -0.65712(19) 0.43710(17) 0.36571(13) 0.0570(6) Uani 1 1 d . . . . .
O8 O -0.68493(17) 0.27723(16) 0.31553(12) 0.0498(5) Uani 1 1 d . . . . .
O9 O 0.35861(13) 0.69328(13) 0.22201(10) 0.0357(4) Uani 1 1 d . . . . .
O10 O 0.48045(16) 0.71051(18) 0.32401(12) 0.0534(6) Uani 1 1 d . . . . .
O11 O 1.02912(16) 1.24229(16) 0.37013(12) 0.0481(5) Uani 1 1 d . . . . .
O12 O 0.8842(2) 1.2868(2) 0.39211(19) 0.0943(11) Uani 1 1 d . . . . .
O13 O 0.31224(16) 0.63511(16) 0.35004(11) 0.0471(5) Uani 1 1 d . . . . .
H13C H 0.3728 0.6595 0.3579 0.056 Uiso 1 1 d R U . . .
H13D H 0.3128 0.5743 0.3456 0.056 Uiso 1 1 d R U . . .
O14 O 1.01798(19) 1.40311(16) 0.49746(13) 0.0562(6) Uani 1 1 d . . . . .
H14C H 1.0153 1.3948 0.5394 0.067 Uiso 1 1 d R U . . .
H14D H 0.9612 1.3833 0.4667 0.067 Uiso 1 1 d R U . . .
O15 O 1.16358(18) 1.42429(17) 0.40163(14) 0.0595(6) Uani 1 1 d . . . . .
H15C H 1.2263 1.4367 0.4058 0.071 Uiso 1 1 d R U . . .
H15D H 1.1367 1.4767 0.4124 0.071 Uiso 1 1 d R U . . .
O16 O 1.2389(2) 1.4078(2) 0.55766(14) 0.0787(8) Uani 1 1 d . . . . .
H16C H 1.2549 1.4651 0.5552 0.094 Uiso 1 1 d R U . . .
H16D H 1.2914 1.3797 0.5705 0.094 Uiso 1 1 d R U . . .
O17 O 1.24899(15) 1.25004(14) 0.42771(11) 0.0398(5) Uani 1 1 d . . . . .
H17C H 1.3030 1.2615 0.4622 0.048 Uiso 1 1 d R U . . .
H17D H 1.2611 1.2662 0.3904 0.048 Uiso 1 1 d R U . . .
N1 N 0.22437(17) 0.50965(15) 0.19512(12) 0.0329(5) Uani 1 1 d . . . . .
N2 N 0.15184(18) 0.17229(16) 0.18399(13) 0.0373(5) Uani 1 1 d . . . . .
H2A H 0.2038 0.1621 0.2154 0.045 Uiso 1 1 calc R U . . .
N3 N 0.13368(18) -0.05271(15) 0.05339(13) 0.0358(5) Uani 1 1 d . . . . .
H3A H 0.0766 -0.0447 0.0262 0.043 Uiso 1 1 calc R U . . .
N4 N 0.14876(17) -0.31736(16) 0.14342(13) 0.0351(5) Uani 1 1 d . . . . .
N5 N 1.1187(2) 1.21834(19) 0.52350(14) 0.0438(6) Uani 1 1 d . . . . .
N6 N 1.2642(2) 0.9441(3) 0.5630(2) 0.0688(9) Uani 1 1 d . . . . .
H6A H 1.2609 0.9159 0.5977 0.083 Uiso 1 1 calc R U . . .
N7 N 1.5303(2) 0.9703(2) 0.60890(15) 0.0493(7) Uani 1 1 d . . . . .
H7A H 1.5366 1.0031 0.5774 0.059 Uiso 1 1 calc R U . . .
N8 N 1.78025(17) 1.18518(16) 0.70488(13) 0.0366(5) Uani 1 1 d . . . . .
C1 C 0.2680(2) 0.4862(2) 0.13870(16) 0.0388(7) Uani 1 1 d . . . . .
H1A H 0.3027 0.5353 0.1265 0.047 Uiso 1 1 calc R U . . .
C2 C 0.2636(2) 0.3927(2) 0.09842(17) 0.0448(7) Uani 1 1 d . . . . .
H2B H 0.2947 0.3789 0.0596 0.054 Uiso 1 1 calc R U . . .
C3 C 0.2127(2) 0.3192(2) 0.11607(16) 0.0427(7) Uani 1 1 d . . . . .
H3B H 0.2088 0.2554 0.0890 0.051 Uiso 1 1 calc R U . . .
C4 C 0.1675(2) 0.34096(19) 0.17430(15) 0.0329(6) Uani 1 1 d . . . . .
C5 C 0.1763(2) 0.43763(18) 0.21182(15) 0.0321(6) Uani 1 1 d . . . . .
H5A H 0.1467 0.4533 0.2513 0.039 Uiso 1 1 calc R U . . .
C6 C 0.1115(2) 0.26534(18) 0.19862(16) 0.0370(6) Uani 1 1 d . . . . .
H6B H 0.1165 0.2872 0.2511 0.044 Uiso 1 1 calc R U . . .
H6C H 0.0405 0.2578 0.1728 0.044 Uiso 1 1 calc R U . . .
C7 C 0.1115(2) 0.10245(19) 0.12396(15) 0.0336(6) Uani 1 1 d . . . . .
C8 C 0.1740(2) 0.01545(19) 0.11456(15) 0.0352(6) Uani 1 1 d . . . . .
C9 C 0.1806(2) -0.14025(19) 0.02974(17) 0.0383(6) Uani 1 1 d . . . . .
H9A H 0.2529 -0.1286 0.0513 0.046 Uiso 1 1 calc R U . . .
H9B H 0.1693 -0.1559 -0.0235 0.046 Uiso 1 1 calc R U . . .
C10 C 0.1384(2) -0.22503(18) 0.05236(15) 0.0336(6) Uani 1 1 d . . . . .
C11 C 0.0534(3) -0.2842(2) 0.00896(18) 0.0491(8) Uani 1 1 d . . . . .
H11A H 0.0209 -0.2734 -0.0363 0.059 Uiso 1 1 calc R U . . .
C12 C 0.0170(3) -0.3597(2) 0.03308(19) 0.0525(9) Uani 1 1 d . . . . .
H12A H -0.0404 -0.4002 0.0044 0.063 Uiso 1 1 calc R U . . .
C13 C 0.0668(2) -0.3740(2) 0.10018(17) 0.0403(7) Uani 1 1 d . . . . .
H13B H 0.0423 -0.4253 0.1161 0.048 Uiso 1 1 calc R U . . .
C14 C 0.1830(2) -0.24428(19) 0.11887(15) 0.0335(6) Uani 1 1 d . . . . .
H14B H 0.2403 -0.2044 0.1486 0.040 Uiso 1 1 calc R U . . .
C15 C 1.0929(3) 1.2420(3) 0.5875(2) 0.0599(9) Uani 1 1 d . . . . .
H15B H 1.0786 1.3053 0.6043 0.072 Uiso 1 1 calc R U . . .
C16 C 1.0863(3) 1.1774(3) 0.6297(2) 0.0736(12) Uani 1 1 d . . . . .
H16B H 1.0681 1.1967 0.6741 0.088 Uiso 1 1 calc R U . . .
C17 C 1.1071(3) 1.0837(3) 0.6056(2) 0.0624(10) Uani 1 1 d . . . . .
H17B H 1.1012 1.0384 0.6329 0.075 Uiso 1 1 calc R U . . .
C18 C 1.1368(2) 1.0571(2) 0.54081(17) 0.0438(7) Uani 1 1 d . . . . .
C19 C 1.1401(2) 1.1272(2) 0.50193(17) 0.0449(7) Uani 1 1 d . . . . .
H19A H 1.1585 1.1097 0.4575 0.054 Uiso 1 1 calc R U . . .
C20 C 1.1686(3) 0.9580(3) 0.5148(2) 0.0582(9) Uani 1 1 d . . . . .
H20A H 1.1165 0.9090 0.5140 0.070 Uiso 1 1 calc R U . . .
H20B H 1.1762 0.9500 0.4649 0.070 Uiso 1 1 calc R U . . .
C21 C 1.3530(3) 0.9706(2) 0.55756(19) 0.0515(8) Uani 1 1 d . . . . .
C22 C 1.4405(3) 0.9463(3) 0.6139(2) 0.0521(8) Uani 1 1 d . . . . .
C23 C 1.6207(2) 0.9447(2) 0.6534(2) 0.0583(9) Uani 1 1 d . . . . .
H23A H 1.6372 0.8830 0.6275 0.070 Uiso 1 1 calc R U . . .
H23B H 1.6073 0.9364 0.6992 0.070 Uiso 1 1 calc R U . . .
C24 C 1.7104(2) 1.01859(19) 0.67141(16) 0.0364(6) Uani 1 1 d . . . . .
C25 C 1.8063(2) 0.9890(2) 0.68150(17) 0.0430(7) Uani 1 1 d . . . . .
H25A H 1.8154 0.9234 0.6741 0.052 Uiso 1 1 calc R U . . .
C26 C 1.8880(2) 1.0579(2) 0.7026(2) 0.0523(8) Uani 1 1 d . . . . .
H26A H 1.9533 1.0395 0.7086 0.063 Uiso 1 1 calc R U . . .
C27 C 1.8722(2) 1.1544(2) 0.71488(19) 0.0476(8) Uani 1 1 d . . . . .
H27A H 1.9282 1.2005 0.7309 0.057 Uiso 1 1 calc R U . . .
C28 C 1.7019(2) 1.1172(2) 0.68283(16) 0.0382(6) Uani 1 1 d . . . . .
H28A H 1.6373 1.1373 0.6746 0.046 Uiso 1 1 calc R U . . .
C29 C 0.0390(2) 0.59168(19) 0.30392(17) 0.0362(6) Uani 1 1 d . . . . .
C30 C -0.0675(2) 0.54849(19) 0.26539(16) 0.0339(6) Uani 1 1 d . . . . .
C31 C -0.1147(2) 0.4791(2) 0.29017(16) 0.0386(6) Uani 1 1 d . . . . .
H31A H -0.0823 0.4627 0.3334 0.046 Uiso 1 1 calc R U . . .
C32 C -0.2093(2) 0.4341(2) 0.25129(16) 0.0411(7) Uani 1 1 d . . . . .
H32A H -0.2398 0.3875 0.2686 0.049 Uiso 1 1 calc R U . . .
C33 C -0.2598(2) 0.4573(2) 0.18664(15) 0.0354(6) Uani 1 1 d . . . . .
C34 C -0.2144(2) 0.5298(2) 0.16393(18) 0.0460(7) Uani 1 1 d . . . . .
H34A H -0.2480 0.5486 0.1221 0.055 Uiso 1 1 calc R U . . .
C35 C -0.1198(2) 0.5744(2) 0.20281(18) 0.0452(7) Uani 1 1 d . . . . .
H35A H -0.0904 0.6229 0.1867 0.054 Uiso 1 1 calc R U . . .
C36 C -0.3594(2) 0.3947(2) 0.14128(16) 0.0388(6) Uani 1 1 d . . . . .
C37 C -0.3266(3) 0.2981(3) 0.10203(19) 0.0518(8) Uani 1 1 d . . . . .
C38 C -0.4209(3) 0.4403(3) 0.08102(19) 0.0555(9) Uani 1 1 d . . . . .
C39 C -0.4297(2) 0.3803(2) 0.19121(15) 0.0365(6) Uani 1 1 d . . . . .
C40 C -0.4815(2) 0.2929(2) 0.18584(18) 0.0468(8) Uani 1 1 d . . . . .
H40A H -0.4721 0.2376 0.1524 0.056 Uiso 1 1 calc R U . . .
C41 C -0.5479(2) 0.2860(2) 0.22976(19) 0.0488(8) Uani 1 1 d . . . . .
H41A H -0.5814 0.2261 0.2260 0.059 Uiso 1 1 calc R U . . .
C42 C -0.5645(2) 0.3674(2) 0.27885(16) 0.0385(6) Uani 1 1 d . . . . .
C43 C -0.5118(2) 0.4549(2) 0.28464(17) 0.0422(7) Uani 1 1 d . . . . .
H43A H -0.5213 0.5103 0.3179 0.051 Uiso 1 1 calc R U . . .
C44 C -0.4454(2) 0.4614(2) 0.24180(18) 0.0432(7) Uani 1 1 d . . . . .
H44A H -0.4103 0.5211 0.2468 0.052 Uiso 1 1 calc R U . . .
C45 C -0.6403(2) 0.3601(2) 0.32376(16) 0.0417(7) Uani 1 1 d . . . . .
C46 C 0.4486(2) 0.71666(19) 0.25923(15) 0.0329(6) Uani 1 1 d . . . . .
C47 C 0.5200(2) 0.7584(2) 0.22293(15) 0.0353(6) Uani 1 1 d . . . . .
C48 C 0.4874(2) 0.7672(3) 0.15126(17) 0.0519(9) Uani 1 1 d . . . . .
H48A H 0.4218 0.7430 0.1244 0.062 Uiso 1 1 calc R U . . .
C49 C 0.5502(3) 0.8111(3) 0.11867(18) 0.0590(10) Uani 1 1 d . . . . .
H49A H 0.5267 0.8152 0.0701 0.071 Uiso 1 1 calc R U . . .
C50 C 0.6471(2) 0.8487(2) 0.15716(16) 0.0456(8) Uani 1 1 d . . . . .
C51 C 0.6805(2) 0.8382(3) 0.22775(17) 0.0508(8) Uani 1 1 d . . . . .
H51A H 0.7463 0.8620 0.2542 0.061 Uiso 1 1 calc R U . . .
C52 C 0.6183(2) 0.7929(2) 0.26057(18) 0.0479(8) Uani 1 1 d . . . . .
H52A H 0.6431 0.7858 0.3083 0.058 Uiso 1 1 calc R U . . .
C53 C 0.7213(3) 0.8997(3) 0.12441(17) 0.0539(9) Uani 1 1 d . . . . .
C54 C 0.6668(4) 0.9326(5) 0.0558(2) 0.095(2) Uani 1 1 d . . . . .
C55 C 0.7963(4) 0.8236(3) 0.1041(2) 0.0730(13) Uani 1 1 d . . . . .
C56 C 0.7785(2) 0.9924(2) 0.18123(16) 0.0407(7) Uani 1 1 d . . . . .
C57 C 0.7265(2) 1.0505(2) 0.22572(18) 0.0453(7) Uani 1 1 d . . . . .
H57A H 0.6576 1.0348 0.2190 0.054 Uiso 1 1 calc R U . . .
C58 C 0.7754(2) 1.1309(2) 0.27961(18) 0.0435(7) Uani 1 1 d . . . . .
H58A H 0.7391 1.1693 0.3083 0.052 Uiso 1 1 calc R U . . .
C59 C 0.8786(2) 1.1551(2) 0.29154(16) 0.0371(6) Uani 1 1 d . . . . .
C60 C 0.9288(2) 1.1000(2) 0.24403(17) 0.0420(7) Uani 1 1 d . . . . .
H60A H 0.9971 1.1170 0.2495 0.050 Uiso 1 1 calc R U . . .
C61 C 0.8795(2) 1.0208(2) 0.18906(17) 0.0445(7) Uani 1 1 d . . . . .
H61A H 0.9142 0.9862 0.1571 0.053 Uiso 1 1 calc R U . . .
C62 C 0.9347(2) 1.2347(2) 0.35601(18) 0.0443(7) Uani 1 1 d . . . . .
O18 O 1.4087(4) 1.3035(5) 0.5449(3) 0.201(3) Uani 1 1 d . . . . .
H18A H 1.4349 1.3036 0.5897 0.241 Uiso 1 1 d R U . . .
H18B H 1.4498 1.3357 0.5299 0.241 Uiso 1 1 d R U . . .
O19 O 1.2755(3) 1.6030(3) 0.5867(3) 0.1428(17) Uani 1 1 d . . . . .
H19B H 1.2403 1.6136 0.5470 0.171 Uiso 1 1 d R U . . .
H19C H 1.2763 1.6512 0.6224 0.171 Uiso 1 1 d R U . . .
O20 O 0.2205(4) 0.7242(3) 0.4705(3) 0.1505(18) Uani 1 1 d . . . . .
H20C H 0.2469 0.6980 0.4360 0.181 Uiso 1 1 d R U . . .
H20D H 0.2208 0.7848 0.4737 0.181 Uiso 1 1 d R U . . .
O21 O 1.4892(10) 1.4472(8) 0.5136(7) 0.196(5) Uiso 0.5 1 d . . P A 1
H21C H 1.5080 1.4895 0.5545 0.236 Uiso 0.5 1 d R U P A 1
H21D H 1.5389 1.4373 0.4943 0.236 Uiso 0.5 1 d R U P A 1
O22 O 1.4363(7) 1.6957(6) 0.5497(5) 0.135(3) Uiso 0.5 1 d . . P B 2
H22A H 1.3893 1.7145 0.5200 0.161 Uiso 0.5 1 d R U P B 2
H22B H 1.4234 1.7049 0.5918 0.161 Uiso 0.5 1 d R U P B 2

loop_
_atom_site_aniso_label
_atom_site_aniso_U_11
_atom_site_aniso_U_22
_atom_site_aniso_U_33
_atom_site_aniso_U_23
_atom_site_aniso_U_13
_atom_site_aniso_U_12
Co1 0.02701(19) 0.02588(18) 0.0352(2) 0.00808(14) 0.00911(15) -0.00281(13)
Co2 0.0441(2) 0.0337(2) 0.0371(2) 0.00428(16) 0.01063(17) 0.00694(17)
F1 0.0599(12) 0.0491(11) 0.0712(13) 0.0067(10) 0.0168(10) 0.0123(9)
F2 0.0669(14) 0.0782(15) 0.0527(12) -0.0187(11) 0.0096(10) -0.0102(11)
F3 0.0708(14) 0.0773(15) 0.0800(15) -0.0003(12) 0.0502(12) 0.0062(11)
F4 0.0661(14) 0.122(2) 0.0458(11) 0.0362(12) 0.0141(10) 0.0053(13)
F5 0.0588(13) 0.0783(15) 0.0821(15) 0.0408(13) 0.0137(11) 0.0231(11)
F6 0.0422(12) 0.1137(19) 0.0666(14) 0.0325(13) -0.0070(10) -0.0055(11)
F7 0.129(2) 0.197(3) 0.0346(12) 0.0185(16) -0.0009(13) -0.099(2)
F8 0.0796(19) 0.149(3) 0.094(2) 0.084(2) -0.0247(16) -0.0323(18)
F9 0.122(2) 0.192(3) 0.0650(15) 0.0680(19) -0.0027(15) -0.092(2)
F10 0.110(2) 0.122(2) 0.0811(17) -0.0273(15) 0.0670(16) -0.0515(17)
F11 0.126(2) 0.0904(19) 0.114(2) -0.0506(17) 0.0704(19) -0.0585(17)
F12 0.0800(17) 0.0625(14) 0.105(2) 0.0003(14) 0.0430(16) 0.0013(12)
O1 0.0490(13) 0.0350(11) 0.0479(12) -0.0008(9) -0.0029(10) 0.0090(9)
O2 0.0579(15) 0.0563(14) 0.0513(13) 0.0058(11) -0.0036(12) 0.0205(11)
O3 0.0583(18) 0.182(4) 0.095(2) 0.093(3) 0.0027(16) -0.018(2)
O4 0.0501(17) 0.228(5) 0.148(3) 0.146(3) 0.038(2) 0.039(2)
O5 0.0325(11) 0.0433(12) 0.0642(14) 0.0131(10) 0.0201(10) -0.0048(9)
O6 0.0426(13) 0.0577(14) 0.0685(16) 0.0330(12) -0.0037(11) -0.0081(10)
O7 0.0621(15) 0.0536(14) 0.0605(14) 0.0072(12) 0.0334(12) -0.0017(11)
O8 0.0533(13) 0.0512(13) 0.0490(13) 0.0144(10) 0.0207(11) -0.0042(10)
O9 0.0280(10) 0.0382(10) 0.0415(11) 0.0110(9) 0.0098(8) -0.0041(8)
O10 0.0378(12) 0.0762(16) 0.0496(13) 0.0333(12) 0.0030(10) -0.0114(11)
O11 0.0367(12) 0.0543(13) 0.0454(12) -0.0005(10) 0.0085(9) -0.0017(9)
O12 0.0494(16) 0.087(2) 0.115(2) -0.0405(19) 0.0213(16) 0.0076(14)
O13 0.0478(13) 0.0477(12) 0.0453(12) 0.0172(10) 0.0068(10) -0.0037(10)
O14 0.0731(16) 0.0489(13) 0.0472(13) 0.0068(10) 0.0178(12) 0.0236(12)
O15 0.0565(15) 0.0484(13) 0.0847(18) 0.0289(13) 0.0250(13) 0.0153(11)
O16 0.093(2) 0.0614(17) 0.0576(16) -0.0072(13) -0.0064(14) 0.0066(15)
O17 0.0399(11) 0.0425(11) 0.0392(11) 0.0131(9) 0.0109(9) 0.0054(9)
N1 0.0359(12) 0.0281(11) 0.0360(12) 0.0075(9) 0.0120(10) 0.0015(9)
N2 0.0428(14) 0.0276(12) 0.0372(13) 0.0065(10) 0.0040(11) -0.0008(10)
N3 0.0420(13) 0.0262(11) 0.0391(13) 0.0084(10) 0.0089(11) 0.0064(10)
N4 0.0344(12) 0.0296(12) 0.0408(13) 0.0116(10) 0.0066(10) -0.0011(9)
N5 0.0482(15) 0.0477(15) 0.0415(14) 0.0110(12) 0.0217(12) 0.0108(12)
N6 0.0471(17) 0.089(2) 0.095(2) 0.059(2) 0.0280(17) 0.0222(16)
N7 0.0454(16) 0.0514(16) 0.0474(15) 0.0134(12) 0.0059(12) -0.0086(12)
N8 0.0339(13) 0.0323(12) 0.0425(13) 0.0051(10) 0.0115(10) 0.0001(10)
C1 0.0425(17) 0.0382(15) 0.0379(15) 0.0103(12) 0.0144(13) -0.0029(12)
C2 0.0541(19) 0.0434(17) 0.0393(16) 0.0031(13) 0.0242(14) 0.0002(14)
C3 0.0559(19) 0.0302(14) 0.0400(16) -0.0020(12) 0.0188(14) 0.0001(13)
C4 0.0359(15) 0.0283(13) 0.0315(14) 0.0041(11) 0.0065(11) -0.0015(11)
C5 0.0371(15) 0.0288(13) 0.0330(14) 0.0073(11) 0.0139(12) 0.0044(11)
C6 0.0462(17) 0.0253(13) 0.0391(15) 0.0030(11) 0.0154(13) -0.0018(12)
C7 0.0399(16) 0.0268(13) 0.0354(14) 0.0103(11) 0.0105(13) -0.0013(11)
C8 0.0407(16) 0.0311(14) 0.0354(15) 0.0126(12) 0.0089(13) 0.0025(12)
C9 0.0499(17) 0.0288(14) 0.0434(16) 0.0128(12) 0.0206(14) 0.0114(12)
C10 0.0411(16) 0.0257(13) 0.0374(15) 0.0084(11) 0.0150(12) 0.0096(11)
C11 0.056(2) 0.0433(17) 0.0428(17) 0.0157(14) -0.0018(15) 0.0035(14)
C12 0.0478(19) 0.0433(18) 0.0533(19) 0.0117(15) -0.0095(15) -0.0126(14)
C13 0.0375(16) 0.0330(15) 0.0486(17) 0.0134(13) 0.0056(13) -0.0052(12)
C14 0.0316(14) 0.0274(13) 0.0406(15) 0.0088(11) 0.0069(12) 0.0010(11)
C15 0.063(2) 0.068(2) 0.055(2) 0.0088(18) 0.0329(18) 0.0119(18)
C16 0.083(3) 0.097(3) 0.056(2) 0.021(2) 0.043(2) 0.009(2)
C17 0.052(2) 0.087(3) 0.059(2) 0.038(2) 0.0166(18) -0.0034(19)
C18 0.0269(15) 0.0572(19) 0.0483(18) 0.0219(15) 0.0038(13) -0.0015(13)
C19 0.0485(18) 0.0509(18) 0.0422(17) 0.0143(14) 0.0214(14) 0.0100(14)
C20 0.0436(19) 0.056(2) 0.079(3) 0.0326(19) 0.0080(17) 0.0035(15)
C21 0.051(2) 0.054(2) 0.0500(19) 0.0201(16) 0.0081(16) -0.0043(15)
C22 0.0470(19) 0.061(2) 0.058(2) 0.0237(17) 0.0232(16) 0.0145(16)
C23 0.0392(18) 0.0357(17) 0.094(3) 0.0132(17) 0.0086(18) 0.0011(14)
C24 0.0380(16) 0.0307(14) 0.0388(15) 0.0041(12) 0.0108(12) 0.0018(11)
C25 0.0481(18) 0.0312(15) 0.0518(18) 0.0067(13) 0.0190(15) 0.0075(13)
C26 0.0361(17) 0.0447(18) 0.076(2) 0.0098(17) 0.0179(16) 0.0094(14)
C27 0.0327(16) 0.0398(17) 0.069(2) 0.0063(15) 0.0163(15) 0.0005(13)
C28 0.0330(15) 0.0337(15) 0.0446(16) 0.0049(12) 0.0084(13) 0.0017(12)
C29 0.0307(14) 0.0245(13) 0.0560(18) 0.0098(12) 0.0158(14) 0.0049(11)
C30 0.0305(14) 0.0318(14) 0.0430(16) 0.0092(12) 0.0159(12) 0.0030(11)
C31 0.0359(15) 0.0451(16) 0.0368(15) 0.0158(13) 0.0087(12) -0.0025(12)
C32 0.0390(16) 0.0454(17) 0.0418(16) 0.0163(13) 0.0122(13) -0.0070(13)
C33 0.0303(14) 0.0412(15) 0.0373(15) 0.0100(12) 0.0134(12) 0.0039(12)
C34 0.0393(17) 0.059(2) 0.0473(18) 0.0295(15) 0.0094(14) 0.0043(14)
C35 0.0377(16) 0.0469(18) 0.061(2) 0.0285(15) 0.0175(15) 0.0020(13)
C36 0.0304(15) 0.0475(17) 0.0374(15) 0.0087(13) 0.0084(12) 0.0016(12)
C37 0.0457(19) 0.058(2) 0.0456(18) -0.0040(16) 0.0168(15) -0.0006(15)
C38 0.0401(19) 0.080(3) 0.0477(19) 0.0239(18) 0.0054(15) 0.0033(17)
C39 0.0265(14) 0.0453(16) 0.0359(15) 0.0072(12) 0.0075(11) 0.0016(12)
C40 0.0448(18) 0.0413(17) 0.0510(18) -0.0010(14) 0.0190(15) -0.0044(14)
C41 0.0469(18) 0.0424(17) 0.057(2) 0.0074(15) 0.0199(16) -0.0069(14)
C42 0.0321(15) 0.0448(16) 0.0394(15) 0.0106(13) 0.0109(12) 0.0022(12)
C43 0.0395(16) 0.0406(16) 0.0453(17) 0.0031(13) 0.0155(14) 0.0029(13)
C44 0.0379(16) 0.0379(16) 0.0547(19) 0.0081(14) 0.0175(14) -0.0022(13)
C45 0.0388(16) 0.0490(18) 0.0375(16) 0.0123(14) 0.0091(13) -0.0001(13)
C46 0.0299(14) 0.0278(13) 0.0407(15) 0.0088(11) 0.0090(12) -0.0027(11)
C47 0.0315(14) 0.0334(14) 0.0390(15) 0.0073(12) 0.0083(12) -0.0067(11)
C48 0.0377(17) 0.070(2) 0.0394(17) 0.0112(15) 0.0007(13) -0.0259(15)
C49 0.051(2) 0.087(3) 0.0326(16) 0.0174(17) 0.0014(14) -0.0302(18)
C50 0.0419(17) 0.0549(19) 0.0365(16) 0.0099(14) 0.0088(13) -0.0217(14)
C51 0.0331(16) 0.070(2) 0.0450(18) 0.0200(16) 0.0008(13) -0.0204(15)
C52 0.0369(17) 0.063(2) 0.0437(17) 0.0240(15) 0.0017(13) -0.0134(14)
C53 0.051(2) 0.067(2) 0.0367(16) 0.0055(15) 0.0108(14) -0.0285(17)
C54 0.087(3) 0.143(5) 0.045(2) 0.042(3) -0.008(2) -0.070(3)
C55 0.082(3) 0.064(2) 0.065(3) -0.019(2) 0.046(2) -0.033(2)
C56 0.0375(16) 0.0477(17) 0.0362(15) 0.0123(13) 0.0092(13) -0.0144(13)
C57 0.0296(15) 0.0573(19) 0.0514(18) 0.0184(15) 0.0118(14) -0.0062(13)
C58 0.0345(16) 0.0498(18) 0.0507(18) 0.0162(15) 0.0159(14) 0.0039(13)
C59 0.0352(15) 0.0361(15) 0.0429(16) 0.0152(12) 0.0110(13) -0.0004(12)
C60 0.0302(15) 0.0447(17) 0.0509(18) 0.0092(14) 0.0143(13) -0.0070(12)
C61 0.0371(16) 0.0486(18) 0.0474(17) 0.0041(14) 0.0194(14) -0.0082(13)
C62 0.0417(18) 0.0403(16) 0.0515(18) 0.0104(14) 0.0141(15) 0.0023(13)
O18 0.108(4) 0.353(9) 0.119(4) 0.096(5) -0.051(3) 0.001(4)
O19 0.141(4) 0.090(3) 0.179(4) 0.001(3) 0.033(3) 0.022(3)
O20 0.170(4) 0.129(4) 0.127(4) -0.020(3) 0.042(3) -0.003(3)

loop_
_atom_type_symbol
_atom_type_description
_atom_type_scat_dispersion_real
_atom_type_scat_dispersion_imag
_atom_type_scat_source
C C 0.0033 0.0016 'International Tables Vol C Tables 4.2.6.8 and 6.1.1.4'
H H 0.0000 0.0000 'International Tables Vol C Tables 4.2.6.8 and 6.1.1.4'
N N 0.0061 0.0033 'International Tables Vol C Tables 4.2.6.8 and 6.1.1.4'
O O 0.0106 0.0060 'International Tables Vol C Tables 4.2.6.8 and 6.1.1.4'
F F 0.0171 0.0103 'International Tables Vol C Tables 4.2.6.8 and 6.1.1.4'
Co Co 0.3494 0.9721 'International Tables Vol C Tables 4.2.6.8 and 6.1.1.4'

loop_
_geom_angle_atom_site_label_1
_geom_angle_atom_site_label_2
_geom_angle_atom_site_label_3
_geom_angle
_geom_angle_site_symmetry_1
_geom_angle_site_symmetry_3
_geom_angle_publ_flag
O5 Co1 O9 172.85(8) . . ?
O5 Co1 O13 97.34(9) . . ?
O9 Co1 O13 89.81(8) . . ?
O5 Co1 N1 90.01(9) . . ?
O9 Co1 N1 90.06(8) . . ?
O13 Co1 N1 90.55(9) . . ?
O5 Co1 N4 87.30(9) . 1_565 ?
O9 Co1 N4 85.56(8) . 1_565 ?
O13 Co1 N4 174.84(9) . 1_565 ?
N1 Co1 N4 87.17(8) . 1_565 ?
O5 Co1 N8 89.72(9) . 2_776 ?
O9 Co1 N8 89.45(8) . 2_776 ?
O13 Co1 N8 95.49(9) . 2_776 ?
N1 Co1 N8 173.93(9) . 2_776 ?
N4 Co1 N8 86.76(9) 1_565 2_776 ?
O11 Co2 O17 89.83(8) . . ?
O11 Co2 O15 90.82(10) . . ?
O17 Co2 O15 87.12(9) . . ?
O11 Co2 O16 177.86(11) . . ?
O17 Co2 O16 90.81(10) . . ?
O15 Co2 O16 91.25(11) . . ?
O11 Co2 O14 90.48(9) . . ?
O17 Co2 O14 179.66(9) . . ?
O15 Co2 O14 93.03(9) . . ?
O16 Co2 O14 88.88(11) . . ?
O11 Co2 N5 90.73(10) . . ?
O17 Co2 N5 87.19(9) . . ?
O15 Co2 N5 174.10(10) . . ?
O16 Co2 N5 87.27(11) . . ?
O14 Co2 N5 92.66(9) . . ?
C29 O5 Co1 143.5(2) . . ?
C46 O9 Co1 132.48(18) . . ?
C62 O11 Co2 129.5(2) . . ?
Co1 O13 H13C 109.1 . . ?
Co1 O13 H13D 109.1 . . ?
H13C O13 H13D 107.9 . . ?
Co2 O14 H14C 109.2 . . ?
Co2 O14 H14D 110.6 . . ?
H14C O14 H14D 109.6 . . ?
Co2 O15 H15C 112.8 . . ?
Co2 O15 H15D 112.3 . . ?
H15C O15 H15D 110.2 . . ?
Co2 O16 H16C 113.3 . . ?
Co2 O16 H16D 113.5 . . ?
H16C O16 H16D 110.9 . . ?
Co2 O17 H17C 110.7 . . ?
Co2 O17 H17D 110.6 . . ?
H17C O17 H17D 108.8 . . ?
C5 N1 C1 117.4(2) . . ?
C5 N1 Co1 122.63(18) . . ?
C1 N1 Co1 119.89(18) . . ?
C7 N2 C6 122.4(2) . . ?
C7 N2 H2A 118.8 . . ?
C6 N2 H2A 118.8 . . ?
C8 N3 C9 123.7(2) . . ?
C8 N3 H3A 118.2 . . ?
C9 N3 H3A 118.2 . . ?
C13 N4 C14 117.5(2) . . ?
C13 N4 Co1 122.31(18) . 1_545 ?
C14 N4 Co1 120.23(18) . 1_545 ?
C15 N5 C19 116.6(3) . . ?
C15 N5 Co2 121.1(2) . . ?
C19 N5 Co2 122.1(2) . . ?
C21 N6 C20 125.2(3) . . ?
C21 N6 H6A 117.4 . . ?
C20 N6 H6A 117.4 . . ?
C22 N7 C23 123.3(3) . . ?
C22 N7 H7A 118.3 . . ?
C23 N7 H7A 118.3 . . ?
C28 N8 C27 116.8(3) . . ?
C28 N8 Co1 125.51(19) . 2_776 ?
C27 N8 Co1 116.18(19) . 2_776 ?
N1 C1 C2 122.5(3) . . ?
N1 C1 H1A 118.7 . . ?
C2 C1 H1A 118.7 . . ?
C1 C2 C3 119.3(3) . . ?
C1 C2 H2B 120.4 . . ?
C3 C2 H2B 120.4 . . ?
C2 C3 C4 119.6(3) . . ?
C2 C3 H3B 120.2 . . ?
C4 C3 H3B 120.2 . . ?
C3 C4 C5 116.9(2) . . ?
C3 C4 C6 123.5(2) . . ?
C5 C4 C6 119.6(2) . . ?
N1 C5 C4 124.4(3) . . ?
N1 C5 H5A 117.8 . . ?
C4 C5 H5A 117.8 . . ?
N2 C6 C4 111.7(2) . . ?
N2 C6 H6B 109.3 . . ?
C4 C6 H6B 109.3 . . ?
N2 C6 H6C 109.3 . . ?
C4 C6 H6C 109.3 . . ?
H6B C6 H6C 107.9 . . ?
O1 C7 N2 124.9(3) . . ?
O1 C7 C8 121.5(2) . . ?
N2 C7 C8 113.6(2) . . ?
O2 C8 N3 125.9(3) . . ?
O2 C8 C7 121.3(3) . . ?
N3 C8 C7 112.8(2) . . ?
N3 C9 C10 111.6(2) . . ?
N3 C9 H9A 109.3 . . ?
C10 C9 H9A 109.3 . . ?
N3 C9 H9B 109.3 . . ?
C10 C9 H9B 109.3 . . ?
H9A C9 H9B 108.0 . . ?
C14 C10 C11 117.6(3) . . ?
C14 C10 C9 120.3(3) . . ?
C11 C10 C9 122.0(3) . . ?
C10 C11 C12 119.6(3) . . ?
C10 C11 H11A 120.2 . . ?
C12 C11 H11A 120.2 . . ?
C13 C12 C11 118.9(3) . . ?
C13 C12 H12A 120.6 . . ?
C11 C12 H12A 120.6 . . ?
N4 C13 C12 122.7(3) . . ?
N4 C13 H13B 118.7 . . ?
C12 C13 H13B 118.7 . . ?
N4 C14 C10 123.8(3) . . ?
N4 C14 H14B 118.1 . . ?
C10 C14 H14B 118.1 . . ?
N5 C15 C16 123.0(4) . . ?
N5 C15 H15B 118.5 . . ?
C16 C15 H15B 118.5 . . ?
C15 C16 C17 119.1(4) . . ?
C15 C16 H16B 120.5 . . ?
C17 C16 H16B 120.5 . . ?
C16 C17 C18 119.6(3) . . ?
C16 C17 H17B 120.2 . . ?
C18 C17 H17B 120.2 . . ?
C17 C18 C19 116.8(3) . . ?
C17 C18 C20 122.0(3) . . ?
C19 C18 C20 121.1(3) . . ?
N5 C19 C18 124.7(3) . . ?
N5 C19 H19A 117.6 . . ?
C18 C19 H19A 117.6 . . ?
N6 C20 C18 111.4(3) . . ?
N6 C20 H20A 109.3 . . ?
C18 C20 H20A 109.3 . . ?
N6 C20 H20B 109.3 . . ?
C18 C20 H20B 109.3 . . ?
H20A C20 H20B 108.0 . . ?
O3 C21 N6 124.3(3) . . ?
O3 C21 C22 120.7(3) . . ?
N6 C21 C22 115.0(3) . . ?
O4 C22 N7 124.1(3) . . ?
O4 C22 C21 119.5(3) . . ?
N7 C22 C21 116.4(3) . . ?
N7 C23 C24 113.8(3) . . ?
N7 C23 H23A 108.8 . . ?
C24 C23 H23A 108.8 . . ?
N7 C23 H23B 108.8 . . ?
C24 C23 H23B 108.8 . . ?
H23A C23 H23B 107.7 . . ?
C25 C24 C28 117.6(3) . . ?
C25 C24 C23 119.6(3) . . ?
C28 C24 C23 122.7(3) . . ?
C26 C25 C24 119.0(3) . . ?
C26 C25 H25A 120.5 . . ?
C24 C25 H25A 120.5 . . ?
C25 C26 C27 119.2(3) . . ?
C25 C26 H26A 120.4 . . ?
C27 C26 H26A 120.4 . . ?
N8 C27 C26 123.1(3) . . ?
N8 C27 H27A 118.5 . . ?
C26 C27 H27A 118.5 . . ?
N8 C28 C24 124.2(3) . . ?
N8 C28 H28A 117.9 . . ?
C24 C28 H28A 117.9 . . ?
O6 C29 O5 125.5(3) . . ?
O6 C29 C30 118.8(3) . . ?
O5 C29 C30 115.6(3) . . ?
C35 C30 C31 118.2(3) . . ?
C35 C30 C29 121.0(2) . . ?
C31 C30 C29 120.8(3) . . ?
C32 C31 C30 120.5(3) . . ?
C32 C31 H31A 119.7 . . ?
C30 C31 H31A 119.7 . . ?
C31 C32 C33 121.0(3) . . ?
C31 C32 H32A 119.5 . . ?
C33 C32 H32A 119.5 . . ?
C34 C33 C32 118.2(3) . . ?
C34 C33 C36 123.9(3) . . ?
C32 C33 C36 117.7(2) . . ?
C35 C34 C33 120.5(3) . . ?
C35 C34 H34A 119.7 . . ?
C33 C34 H34A 119.7 . . ?
C34 C35 C30 121.4(3) . . ?
C34 C35 H35A 119.3 . . ?
C30 C35 H35A 119.3 . . ?
C39 C36 C33 111.3(2) . . ?
C39 C36 C37 113.0(3) . . ?
C33 C36 C37 105.3(2) . . ?
C39 C36 C38 106.5(2) . . ?
C33 C36 C38 113.0(3) . . ?
C37 C36 C38 107.8(3) . . ?
F1 C37 F2 106.9(3) . . ?
F1 C37 F3 106.8(3) . . ?
F2 C37 F3 106.1(3) . . ?
F1 C37 C36 112.2(3) . . ?
F2 C37 C36 113.5(3) . . ?
F3 C37 C36 110.9(3) . . ?
F5 C38 F6 106.9(3) . . ?
F5 C38 F4 106.5(3) . . ?
F6 C38 F4 106.4(3) . . ?
F5 C38 C36 111.6(3) . . ?
F6 C38 C36 111.6(3) . . ?
F4 C38 C36 113.4(3) . . ?
C40 C39 C44 118.1(3) . . ?
C40 C39 C36 123.7(3) . . ?
C44 C39 C36 118.1(3) . . ?
C39 C40 C41 120.8(3) . . ?
C39 C40 H40A 119.6 . . ?
C41 C40 H40A 119.6 . . ?
C42 C41 C40 120.7(3) . . ?
C42 C41 H41A 119.7 . . ?
C40 C41 H41A 119.7 . . ?
C43 C42 C41 118.4(3) . . ?
C43 C42 C45 121.3(3) . . ?
C41 C42 C45 120.3(3) . . ?
C44 C43 C42 120.8(3) . . ?
C44 C43 H43A 119.6 . . ?
C42 C43 H43A 119.6 . . ?
C43 C44 C39 121.1(3) . . ?
C43 C44 H44A 119.5 . . ?
C39 C44 H44A 119.5 . . ?
O8 C45 O7 124.1(3) . . ?
O8 C45 C42 117.3(3) . . ?
O7 C45 C42 118.6(3) . . ?
O10 C46 O9 124.5(3) . . ?
O10 C46 C47 118.7(2) . . ?
O9 C46 C47 116.7(2) . . ?
C52 C47 C48 117.9(3) . . ?
C52 C47 C46 121.5(3) . . ?
C48 C47 C46 120.6(2) . . ?
C49 C48 C47 121.3(3) . . ?
C49 C48 H48A 119.3 . . ?
C47 C48 H48A 119.3 . . ?
C50 C49 C48 120.8(3) . . ?
C50 C49 H49A 119.6 . . ?
C48 C49 H49A 119.6 . . ?
C51 C50 C49 118.1(3) . . ?
C51 C50 C53 118.3(3) . . ?
C49 C50 C53 123.6(3) . . ?
C50 C51 C52 121.5(3) . . ?
C50 C51 H51A 119.3 . . ?
C52 C51 H51A 119.3 . . ?
C47 C52 C51 120.4(3) . . ?
C47 C52 H52A 119.8 . . ?
C51 C52 H52A 119.8 . . ?
C54 C53 C50 112.3(3) . . ?
C54 C53 C56 106.3(3) . . ?
C50 C53 C56 110.6(2) . . ?
C54 C53 C55 110.5(4) . . ?
C50 C53 C55 106.0(3) . . ?
C56 C53 C55 111.1(3) . . ?
F8 C54 F9 107.0(5) . . ?
F8 C54 F7 107.3(4) . . ?
F9 C54 F7 105.8(4) . . ?
F8 C54 C53 112.2(4) . . ?
F9 C54 C53 111.4(4) . . ?
F7 C54 C53 112.8(5) . . ?
F12 C55 F11 108.3(4) . . ?
F12 C55 F10 108.9(4) . . ?
F11 C55 F10 105.7(3) . . ?
F12 C55 C53 112.7(3) . . ?
F11 C55 C53 109.9(4) . . ?
F10 C55 C53 111.1(4) . . ?
C61 C56 C57 118.4(3) . . ?
C61 C56 C53 122.7(3) . . ?
C57 C56 C53 118.9(3) . . ?
C58 C57 C56 121.0(3) . . ?
C58 C57 H57A 119.5 . . ?
C56 C57 H57A 119.5 . . ?
C57 C58 C59 120.6(3) . . ?
C57 C58 H58A 119.7 . . ?
C59 C58 H58A 119.7 . . ?
C60 C59 C58 117.9(3) . . ?
C60 C59 C62 121.1(3) . . ?
C58 C59 C62 120.9(3) . . ?
C61 C60 C59 121.4(3) . . ?
C61 C60 H60A 119.3 . . ?
C59 C60 H60A 119.3 . . ?
C60 C61 C56 120.4(3) . . ?
C60 C61 H61A 119.8 . . ?
C56 C61 H61A 119.8 . . ?
O12 C62 O11 125.0(3) . . ?
O12 C62 C59 117.7(3) . . ?
O11 C62 C59 117.3(3) . . ?
H18A O18 H18B 108.8 . . ?
H19B O19 H19C 109.2 . . ?
H20C O20 H20D 109.5 . . ?
O21 O21 H21C 77.2 2_886 . ?
O21 O21 H21D 75.8 2_886 . ?
H21C O21 H21D 109.7 . . ?
H22A O22 H22B 109.5 . . ?

loop_
_geom_bond_atom_site_label_1
_geom_bond_atom_site_label_2
_geom_bond_distance
_geom_bond_site_symmetry_2
_geom_bond_publ_flag
Co1 O5 2.0624(19) . ?
Co1 O9 2.0764(18) . ?
Co1 O13 2.113(2) . ?
Co1 N1 2.159(2) . ?
Co1 N4 2.183(2) 1_565 ?
Co1 N8 2.185(2) 2_776 ?
Co2 O11 2.074(2) . ?
Co2 O17 2.089(2) . ?
Co2 O15 2.091(2) . ?
Co2 O16 2.107(3) . ?
Co2 O14 2.127(2) . ?
Co2 N5 2.166(3) . ?
F1 C37 1.322(4) . ?
F2 C37 1.330(4) . ?
F3 C37 1.343(4) . ?
F4 C38 1.338(4) . ?
F5 C38 1.327(4) . ?
F6 C38 1.328(4) . ?
F7 C54 1.347(6) . ?
F8 C54 1.319(7) . ?
F9 C54 1.338(4) . ?
F10 C55 1.352(4) . ?
F11 C55 1.341(4) . ?
F12 C55 1.297(5) . ?
O1 C7 1.226(3) . ?
O2 C8 1.215(3) . ?
O3 C21 1.217(4) . ?
O4 C22 1.210(4) . ?
O5 C29 1.260(3) . ?
O6 C29 1.249(4) . ?
O7 C45 1.269(4) . ?
O8 C45 1.263(4) . ?
O9 C46 1.257(3) . ?
O10 C46 1.244(3) . ?
O11 C62 1.251(4) . ?
O12 C62 1.242(4) . ?
O13 H13C 0.8500 . ?
O13 H13D 0.8500 . ?
O14 H14C 0.8497 . ?
O14 H14D 0.8499 . ?
O15 H15C 0.8499 . ?
O15 H15D 0.8502 . ?
O16 H16C 0.8500 . ?
O16 H16D 0.8500 . ?
O17 H17C 0.8501 . ?
O17 H17D 0.8501 . ?
N1 C5 1.332(3) . ?
N1 C1 1.342(4) . ?
N2 C7 1.325(3) . ?
N2 C6 1.449(4) . ?
N2 H2A 0.8600 . ?
N3 C8 1.326(4) . ?
N3 C9 1.455(3) . ?
N3 H3A 0.8600 . ?
N4 C13 1.333(3) . ?
N4 C14 1.344(3) . ?
N4 Co1 2.183(2) 1_545 ?
N5 C15 1.333(4) . ?
N5 C19 1.335(4) . ?
N6 C21 1.292(4) . ?
N6 C20 1.464(4) . ?
N6 H6A 0.8600 . ?
N7 C22 1.292(4) . ?
N7 C23 1.441(4) . ?
N7 H7A 0.8600 . ?
N8 C28 1.331(4) . ?
N8 C27 1.336(4) . ?
N8 Co1 2.185(2) 2_776 ?
C1 C2 1.368(4) . ?
C1 H1A 0.9300 . ?
C2 C3 1.380(4) . ?
C2 H2B 0.9300 . ?
C3 C4 1.383(4) . ?
C3 H3B 0.9300 . ?
C4 C5 1.385(4) . ?
C4 C6 1.512(4) . ?
C5 H5A 0.9300 . ?
C6 H6B 0.9700 . ?
C6 H6C 0.9700 . ?
C7 C8 1.535(4) . ?
C9 C10 1.507(4) . ?
C9 H9A 0.9700 . ?
C9 H9B 0.9700 . ?
C10 C14 1.375(4) . ?
C10 C11 1.377(4) . ?
C11 C12 1.379(4) . ?
C11 H11A 0.9300 . ?
C12 C13 1.374(4) . ?
C12 H12A 0.9300 . ?
C13 H13B 0.9300 . ?
C14 H14B 0.9300 . ?
C15 C16 1.370(5) . ?
C15 H15B 0.9300 . ?
C16 C17 1.372(6) . ?
C16 H16B 0.9300 . ?
C17 C18 1.377(5) . ?
C17 H17B 0.9300 . ?
C18 C19 1.380(4) . ?
C18 C20 1.503(5) . ?
C19 H19A 0.9300 . ?
C20 H20A 0.9700 . ?
C20 H20B 0.9700 . ?
C21 C22 1.524(5) . ?
C23 C24 1.501(4) . ?
C23 H23A 0.9700 . ?
C23 H23B 0.9700 . ?
C24 C25 1.378(4) . ?
C24 C28 1.384(4) . ?
C25 C26 1.374(4) . ?
C25 H25A 0.9300 . ?
C26 C27 1.374(4) . ?
C26 H26A 0.9300 . ?
C27 H27A 0.9300 . ?
C28 H28A 0.9300 . ?
C29 C30 1.503(4) . ?
C30 C35 1.384(4) . ?
C30 C31 1.385(4) . ?
C31 C32 1.378(4) . ?
C31 H31A 0.9300 . ?
C32 C33 1.391(4) . ?
C32 H32A 0.9300 . ?
C33 C34 1.385(4) . ?
C33 C36 1.547(4) . ?
C34 C35 1.377(4) . ?
C34 H34A 0.9300 . ?
C35 H35A 0.9300 . ?
C36 C39 1.547(4) . ?
C36 C37 1.548(4) . ?
C36 C38 1.550(4) . ?
C39 C40 1.375(4) . ?
C39 C44 1.389(4) . ?
C40 C41 1.391(4) . ?
C40 H40A 0.9300 . ?
C41 C42 1.381(4) . ?
C41 H41A 0.9300 . ?
C42 C43 1.380(4) . ?
C42 C45 1.509(4) . ?
C43 C44 1.374(4) . ?
C43 H43A 0.9300 . ?
C44 H44A 0.9300 . ?
C46 C47 1.500(4) . ?
C47 C52 1.377(4) . ?
C47 C48 1.381(4) . ?
C48 C49 1.379(4) . ?
C48 H48A 0.9300 . ?
C49 C50 1.375(4) . ?
C49 H49A 0.9300 . ?
C50 C51 1.371(4) . ?
C50 C53 1.547(4) . ?
C51 C52 1.388(4) . ?
C51 H51A 0.9300 . ?
C52 H52A 0.9300 . ?
C53 C54 1.537(6) . ?
C53 C56 1.549(4) . ?
C53 C55 1.571(6) . ?
C56 C61 1.386(4) . ?
C56 C57 1.391(5) . ?
C57 C58 1.378(4) . ?
C57 H57A 0.9300 . ?
C58 C59 1.391(4) . ?
C58 H58A 0.9300 . ?
C59 C60 1.390(4) . ?
C59 C62 1.499(4) . ?
C60 C61 1.378(4) . ?
C60 H60A 0.9300 . ?
C61 H61A 0.9300 . ?
O18 H18A 0.8504 . ?
O18 H18B 0.8500 . ?
O19 H19B 0.8501 . ?
O19 H19C 0.8500 . ?
O20 H20C 0.8497 . ?
O20 H20D 0.8500 . ?
O21 O21 1.73(2) 2_886 ?
O21 H21C 0.8500 . ?
O21 H21D 0.8501 . ?
O22 H22A 0.8500 . ?
O22 H22B 0.8501 . ?
